data_7240884
loop_
_publ_author_name
'Pike, Sarah J.'
'Heliot, Armelle'
'Seaton, Colin C.'

_publ_section_title
;
 ortho-Substituent effect on the crystal packing and solid state
 speciation of aromatic C-nitroso compounds
;
_journal_name_full CrystEngComm
_journal_paper_doi 10.1039/D0CE00728E
_journal_year 2020
_chemical_formula_moiety 'C10 H7 N O2'
_chemical_formula_sum 'C10 H7 N O2'
_chemical_formula_weight 173.17
_chemical_name_systematic 1-(hydroxyimino)naphthalen-2(1H)-one
_space_group_crystal_system monoclinic
_space_group_IT_number 14
_space_group_name_Hall '-P 2yn'
_space_group_name_H-M_alt 'P 1 21/n 1'
_atom_sites_solution_hydrogens difmap
_atom_sites_solution_primary dual
_audit_creation_date 2019-08-19
_audit_creation_method
;
Olex2 1.2
(compiled 2018.05.29 svn.r3510 for OlexSys, GUI svn.r5506)
;
_audit_update_record
;
2020-05-13 deposited with the CCDC.	2020-07-09 downloaded from the CCDC.
;
_cell_angle_alpha 90
_cell_angle_beta 98.193(3)
_cell_angle_gamma 90
_cell_formula_units_Z 4
_cell_length_a 5.4498(9)
_cell_length_b 9.1487(16)
_cell_length_c 15.499(3)
_cell_measurement_reflns_used 3327
_cell_measurement_temperature 150(2)
_cell_measurement_theta_max 36.22
_cell_measurement_theta_min 2.66
_cell_volume 764.9(2)
_computing_molecular_graphics 'Olex2 (Dolomanov et al., 2009)'
_computing_publication_material 'Olex2 (Dolomanov et al., 2009)'
_computing_structure_refinement 'ShelXL (Sheldrick, 2015)'
_computing_structure_solution 'ShelXT (Sheldrick, 2015)'
_diffrn_ambient_temperature 150.01
_diffrn_measured_fraction_theta_full 0.996
_diffrn_measured_fraction_theta_max 0.979
_diffrn_measurement_device_type 'Bruker APEX-II CCD'
_diffrn_measurement_method '\f and \w scans'
_diffrn_radiation_type MoK\a
_diffrn_radiation_wavelength 0.71073
_diffrn_reflns_av_R_equivalents 0.0329
_diffrn_reflns_av_unetI/netI 0.0335
_diffrn_reflns_Laue_measured_fraction_full 0.996
_diffrn_reflns_Laue_measured_fraction_max 0.979
_diffrn_reflns_limit_h_max 9
_diffrn_reflns_limit_h_min -8
_diffrn_reflns_limit_k_max 15
_diffrn_reflns_limit_k_min -14
_diffrn_reflns_limit_l_max 25
_diffrn_reflns_limit_l_min -24
_diffrn_reflns_number 14400
_diffrn_reflns_point_group_measured_fraction_full 0.996
_diffrn_reflns_point_group_measured_fraction_max 0.979
_diffrn_reflns_theta_full 25.242
_diffrn_reflns_theta_max 36.486
_diffrn_reflns_theta_min 2.655
_diffrn_standards_number 0
_exptl_absorpt_coefficient_mu 0.107
_exptl_absorpt_correction_type none
_exptl_crystal_colour orange
_exptl_crystal_density_diffrn 1.504
_exptl_crystal_description Block
_exptl_crystal_F_000 360
_exptl_crystal_size_max 0.66
_exptl_crystal_size_mid 0.23
_exptl_crystal_size_min 0.13
_refine_diff_density_max 0.476
_refine_diff_density_min -0.241
_refine_diff_density_rms 0.063
_refine_ls_extinction_method none
_refine_ls_goodness_of_fit_ref 1.018
_refine_ls_hydrogen_treatment refall
_refine_ls_matrix_type full
_refine_ls_number_parameters 146
_refine_ls_number_reflns 3666
_refine_ls_number_restraints 0
_refine_ls_restrained_S_all 1.018
_refine_ls_R_factor_all 0.0786
_refine_ls_R_factor_gt 0.0481
_refine_ls_shift/su_max 0.001
_refine_ls_shift/su_mean 0.000
_refine_ls_structure_factor_coef Fsqd
_refine_ls_weighting_details 'w=1/[\s^2^(Fo^2^)+(0.0828P)^2^+0.1045P] where P=(Fo^2^+2Fc^2^)/3'
_refine_ls_weighting_scheme calc
_refine_ls_wR_factor_gt 0.1272
_refine_ls_wR_factor_ref 0.1497
_reflns_Friedel_coverage 0.000
_reflns_number_gt 2502
_reflns_number_total 3666
_reflns_threshold_expression 'I > 2\s(I)'
_cod_data_source_file d0ce00728e2.cif
_cod_data_source_block sp159_0m
_cod_database_code 7240884
_shelx_shelxl_version_number 2014/7
_shelx_space_group_comment
;
The symmetry employed for this shelxl refinement is uniquely defined
by the following loop, which should always be used as a source of
symmetry information in preference to the above space-group names.
They are only intended as comments.
;
_shelx_estimated_absorpt_t_max 0.986
_shelx_estimated_absorpt_t_min 0.933
_olex2_refinement_description
;
;
_olex2_submission_special_instructions 'No special instructions were received'

loop_
_space_group_symop_operation_xyz
'x, y, z'
'-x+1/2, y+1/2, -z+1/2'
'-x, -y, -z'
'x-1/2, -y-1/2, z-1/2'

loop_
_atom_site_label
_atom_site_type_symbol
_atom_site_fract_x
_atom_site_fract_y
_atom_site_fract_z
_atom_site_U_iso_or_equiv
_atom_site_adp_type
_atom_site_occupancy
_atom_site_site_symmetry_order
_atom_site_calc_flag
_atom_site_refinement_flags_posn
_atom_site_refinement_flags_adp
_atom_site_refinement_flags_occupancy
_atom_site_disorder_assembly
_atom_site_disorder_group
O2 O 0.28680(15) 0.90859(9) 0.43925(5) 0.02823(18) Uani 1 1 d . . . . .
O1 O 0.64263(17) 0.79591(10) 0.37838(5) 0.0305(2) Uani 1 1 d . . . . .
N1 N 0.69440(17) 0.71278(10) 0.45157(6) 0.02398(18) Uani 1 1 d . . . . .
C6 C 0.60733(16) 0.63481(10) 0.58957(5) 0.01637(16) Uani 1 1 d . . . . .
C2 C 0.34041(17) 0.83117(10) 0.50574(6) 0.01930(17) Uani 1 1 d . . . . .
C4 C 0.26515(17) 0.75673(11) 0.65001(6) 0.01923(17) Uani 1 1 d . . . . .
C10 C 0.51988(18) 0.56667(11) 0.73361(6) 0.02036(18) Uani 1 1 d . . . . .
C1 C 0.55014(16) 0.72692(10) 0.51181(6) 0.01786(17) Uani 1 1 d . . . . .
C5 C 0.46545(15) 0.65126(10) 0.65791(6) 0.01610(16) Uani 1 1 d . . . . .
C7 C 0.79827(17) 0.53137(11) 0.59825(6) 0.02156(19) Uani 1 1 d . . . . .
C9 C 0.71053(18) 0.46574(11) 0.74131(6) 0.02257(19) Uani 1 1 d . . . . .
C3 C 0.20459(17) 0.84197(11) 0.57916(6) 0.02070(18) Uani 1 1 d . . . . .
C8 C 0.84896(18) 0.44758(12) 0.67299(7) 0.0236(2) Uani 1 1 d . . . . .
H4 H 0.173(2) 0.7626(16) 0.7014(9) 0.023(3) Uiso 1 1 d . . . . .
H10 H 0.423(3) 0.5813(15) 0.7828(9) 0.027(3) Uiso 1 1 d . . . . .
H9 H 0.746(3) 0.4054(17) 0.7931(10) 0.030(4) Uiso 1 1 d . . . . .
H8 H 0.983(3) 0.3760(17) 0.6776(9) 0.031(4) Uiso 1 1 d . . . . .
H7 H 0.898(3) 0.5159(17) 0.5498(10) 0.034(4) Uiso 1 1 d . . . . .
H3 H 0.070(3) 0.9133(17) 0.5757(10) 0.034(4) Uiso 1 1 d . . . . .
H1 H 0.507(4) 0.848(2) 0.3860(13) 0.060(6) Uiso 1 1 d . . . . .

loop_
_atom_site_aniso_label
_atom_site_aniso_U_11
_atom_site_aniso_U_22
_atom_site_aniso_U_33
_atom_site_aniso_U_23
_atom_site_aniso_U_13
_atom_site_aniso_U_12
O2 0.0322(4) 0.0299(4) 0.0220(3) 0.0068(3) 0.0019(3) 0.0039(3)
O1 0.0359(4) 0.0364(4) 0.0214(3) 0.0073(3) 0.0115(3) 0.0006(3)
N1 0.0264(4) 0.0276(4) 0.0195(4) 0.0021(3) 0.0086(3) -0.0016(3)
C6 0.0162(3) 0.0170(4) 0.0163(3) -0.0012(3) 0.0038(3) -0.0011(3)
C2 0.0197(4) 0.0187(4) 0.0188(4) 0.0001(3) 0.0006(3) -0.0015(3)
C4 0.0178(4) 0.0208(4) 0.0197(4) -0.0020(3) 0.0052(3) 0.0016(3)
C10 0.0220(4) 0.0217(4) 0.0181(4) 0.0010(3) 0.0055(3) 0.0012(3)
C1 0.0185(4) 0.0188(4) 0.0167(4) -0.0011(3) 0.0041(3) -0.0021(3)
C5 0.0155(3) 0.0172(4) 0.0160(3) -0.0016(3) 0.0035(3) -0.0002(3)
C7 0.0199(4) 0.0228(4) 0.0234(4) 0.0002(3) 0.0082(3) 0.0035(3)
C9 0.0235(4) 0.0230(4) 0.0209(4) 0.0022(3) 0.0024(3) 0.0023(3)
C3 0.0191(4) 0.0206(4) 0.0223(4) -0.0009(3) 0.0027(3) 0.0027(3)
C8 0.0219(4) 0.0226(4) 0.0264(4) 0.0009(4) 0.0043(3) 0.0051(3)

loop_
_atom_type_symbol
_atom_type_description
_atom_type_scat_dispersion_real
_atom_type_scat_dispersion_imag
_atom_type_scat_source
C C 0.0033 0.0016 'International Tables Vol C Tables 4.2.6.8 and 6.1.1.4'
H H 0.0000 0.0000 'International Tables Vol C Tables 4.2.6.8 and 6.1.1.4'
N N 0.0061 0.0033 'International Tables Vol C Tables 4.2.6.8 and 6.1.1.4'
O O 0.0106 0.0060 'International Tables Vol C Tables 4.2.6.8 and 6.1.1.4'

loop_
_geom_angle_atom_site_label_1
_geom_angle_atom_site_label_2
_geom_angle_atom_site_label_3
_geom_angle
_geom_angle_site_symmetry_1
_geom_angle_site_symmetry_3
_geom_angle_publ_flag
N1 O1 H1 105.1(13) . . ?
C1 N1 O1 117.68(9) . . ?
C5 C6 C1 118.83(8) . . ?
C7 C6 C1 122.39(8) . . ?
C7 C6 C5 118.79(8) . . ?
O2 C2 C1 120.31(8) . . ?
O2 C2 C3 121.60(9) . . ?
C3 C2 C1 118.08(8) . . ?
C5 C4 H4 115.1(8) . . ?
C3 C4 C5 123.21(8) . . ?
C3 C4 H4 121.7(8) . . ?
C5 C10 H10 119.7(8) . . ?
C9 C10 C5 120.52(8) . . ?
C9 C10 H10 119.8(8) . . ?
N1 C1 C6 116.74(8) . . ?
N1 C1 C2 123.67(9) . . ?
C6 C1 C2 119.58(8) . . ?
C6 C5 C4 119.76(8) . . ?
C10 C5 C6 119.88(8) . . ?
C10 C5 C4 120.36(8) . . ?
C6 C7 H7 120.1(9) . . ?
C8 C7 C6 120.82(8) . . ?
C8 C7 H7 119.1(9) . . ?
C10 C9 C8 119.68(9) . . ?
C10 C9 H9 120.5(9) . . ?
C8 C9 H9 119.8(9) . . ?
C2 C3 H3 117.8(9) . . ?
C4 C3 C2 120.50(9) . . ?
C4 C3 H3 121.7(9) . . ?
C7 C8 C9 120.30(9) . . ?
C7 C8 H8 119.4(9) . . ?
C9 C8 H8 120.3(9) . . ?

loop_
_geom_bond_atom_site_label_1
_geom_bond_atom_site_label_2
_geom_bond_distance
_geom_bond_site_symmetry_2
_geom_bond_publ_flag
O2 C2 1.2502(12) . ?
O1 N1 1.3614(12) . ?
O1 H1 0.90(2) . ?
N1 C1 1.3099(12) . ?
C6 C1 1.4672(13) . ?
C6 C5 1.4056(12) . ?
C6 C7 1.3988(13) . ?
C2 C1 1.4814(14) . ?
C2 C3 1.4467(13) . ?
C4 C5 1.4490(13) . ?
C4 C3 1.3489(14) . ?
C4 H4 1.001(13) . ?
C10 C5 1.4016(13) . ?
C10 C9 1.3824(14) . ?
C10 H10 0.994(14) . ?
C7 C8 1.3837(14) . ?
C7 H7 1.000(15) . ?
C9 C8 1.3948(14) . ?
C9 H9 0.971(15) . ?
C3 H3 0.976(16) . ?
C8 H8 0.976(15) . ?

loop_
_geom_hbond_atom_site_label_D
_geom_hbond_atom_site_label_H
_geom_hbond_atom_site_label_A
_geom_hbond_distance_DH
_geom_hbond_distance_HA
_geom_hbond_distance_DA
_geom_hbond_angle_DHA
_geom_hbond_site_symmetry_A
O1 H1 O2 0.90(2) 1.65(2) 2.4970(12) 156.2(19) .
